data_1562435
loop_
_publ_author_name
'Balboni, Enrica'
'Burns, Peter C.'

_publ_section_title
;
 Cation--cation interactions and cation exchange in a series of
 isostructural framework uranyl tungstates
;
_journal_name_full 'Journal of Solid State Chemistry'
_journal_page_first 1
_journal_page_last 8
_journal_paper_doi 10.1016/j.jssc.2014.02.001
_journal_volume 213
_journal_year 2014
_chemical_formula_sum 'Ag O16 U3 W'
_chemical_formula_weight 1261.81
_chemical_name_common Ag(UO2)3(WO6)(OH)(H2O)3
_chemical_name_systematic
; 
 Silver uranyl tungstate'
;
_space_group_IT_number 9
_space_group_name_Hall 'C -2yc'
_space_group_name_H-M_alt 'C 1 c 1'
_symmetry_cell_setting monoclinic
_symmetry_space_group_name_H-M 'C 1 c 1'
_atom_sites_solution_hydrogens none
_atom_sites_solution_primary direct
_atom_sites_solution_secondary difmap
_cell_angle_alpha 90.00
_cell_angle_beta 101.568(2)
_cell_angle_gamma 90.00
_cell_formula_units_Z 4
_cell_length_a 13.148(2)
_cell_length_b 9.5204(17)
_cell_length_c 11.083(2)
_cell_measurement_temperature 413(2)
_cell_measurement_theta_max 27.5455
_cell_measurement_theta_min 2.6605
_cell_volume 1359.1(4)
_computing_structure_refinement 'SHELXL-97 (Sheldrick, 2008)'
_computing_structure_solution 'SHELXS-97 (Sheldrick, 2008)'
_diffrn_ambient_temperature 413(2)
_diffrn_measured_fraction_theta_full 0.996
_diffrn_measured_fraction_theta_max 0.996
_diffrn_measurement_device_type 'BRUKER AXS Quazar-II CCD-4k'
_diffrn_measurement_method 'phi-omega scan'
_diffrn_radiation_monochromator graphite
_diffrn_radiation_source 'fine-focus sealed tube'
_diffrn_radiation_type MoK\a
_diffrn_radiation_wavelength 0.71073
_diffrn_reflns_av_R_equivalents 0.0348
_diffrn_reflns_av_sigmaI/netI 0.0548
_diffrn_reflns_limit_h_max 17
_diffrn_reflns_limit_h_min -16
_diffrn_reflns_limit_k_max 12
_diffrn_reflns_limit_k_min -12
_diffrn_reflns_limit_l_max 14
_diffrn_reflns_limit_l_min -14
_diffrn_reflns_number 7662
_diffrn_reflns_theta_full 27.55
_diffrn_reflns_theta_max 27.55
_diffrn_reflns_theta_min 2.66
_exptl_absorpt_coefficient_mu 45.552
_exptl_absorpt_correction_T_max 0.7456
_exptl_absorpt_correction_T_min 0.3208
_exptl_absorpt_correction_type multi-scan
_exptl_absorpt_process_details 'SADABS Version 2.03'
_exptl_crystal_colour orange
_exptl_crystal_density_diffrn 6.166
_exptl_crystal_density_method 'not measured'
_exptl_crystal_description prism
_exptl_crystal_F_000 2100
_exptl_crystal_size_max 0.25
_exptl_crystal_size_mid 0.20
_exptl_crystal_size_min 0.19
_refine_diff_density_max 1.366
_refine_diff_density_min -2.470
_refine_diff_density_rms 0.350
_refine_ls_abs_structure_details 'Flack H D (1983), Acta Cryst. A39, 876-881'
_refine_ls_abs_structure_Flack 0.038(8)
_refine_ls_extinction_method none
_refine_ls_goodness_of_fit_ref 0.945
_refine_ls_hydrogen_treatment none
_refine_ls_matrix_type full
_refine_ls_number_parameters 111
_refine_ls_number_reflns 3090
_refine_ls_number_restraints 2
_refine_ls_restrained_S_all 0.945
_refine_ls_R_factor_all 0.0253
_refine_ls_R_factor_gt 0.0238
_refine_ls_shift/su_max 0.001
_refine_ls_shift/su_mean 0.000
_refine_ls_structure_factor_coef Fsqd
_refine_ls_weighting_details 'calc w=1/[\s^2^(Fo^2^)+(0.0000P)^2^+0.0000P] where P=(Fo^2^+2Fc^2^)/3'
_refine_ls_weighting_scheme calc
_refine_ls_wR_factor_gt 0.0501
_refine_ls_wR_factor_ref 0.0506
_reflns_number_gt 2963
_reflns_number_total 3090
_reflns_threshold_expression >2sigma(I)
_cod_data_source_file JSSC-2014-213-1.cif
_cod_data_source_block AgUW
_cod_original_cell_volume 1359.2(4)
_cod_original_sg_symbol_H-M 'C c'
_cod_database_code 1562435

loop_
_symmetry_equiv_pos_as_xyz
'x, y, z'
'x, -y, z+1/2'
'x+1/2, y+1/2, z'
'x+1/2, -y+1/2, z+1/2'

loop_
_atom_site_label
_atom_site_type_symbol
_atom_site_fract_x
_atom_site_fract_y
_atom_site_fract_z
_atom_site_U_iso_or_equiv
_atom_site_adp_type
_atom_site_occupancy
_atom_site_symmetry_multiplicity
_atom_site_calc_flag
_atom_site_refinement_flags
_atom_site_disorder_assembly
_atom_site_disorder_group
U1 U 0.63391(3) 0.12319(5) 0.79624(4) 0.00597(10) Uani 1 1 d . . .
U2 U 0.54446(3) 0.37166(5) 0.52948(4) 0.00626(10) Uani 1 1 d . . .
U3 U 0.78903(3) 0.15942(5) 0.54763(4) 0.00504(10) Uani 1 1 d . . .
W1 W 0.39896(3) 0.40874(5) 0.75397(4) 0.00515(10) Uani 1 1 d . . .
Ag1 Ag 0.58248(8) 0.26434(10) 0.22563(9) 0.0172(2) Uani 1 1 d . . .
O1 O 0.2812(6) 0.5266(8) 0.7351(7) 0.0059(16) Uiso 1 1 d . . .
O2 O 0.7033(6) 0.2469(8) 0.9032(7) 0.0073(17) Uiso 1 1 d . . .
O3 O 0.8903(6) 0.2709(8) 0.6299(7) 0.0087(17) Uiso 1 1 d . . .
O4 O 0.4990(6) 0.2797(8) 0.7208(7) 0.0054(16) Uiso 1 1 d . . .
O5 O 0.6893(6) 0.0445(8) 0.4582(7) 0.0110(18) Uiso 1 1 d . . .
O6 O 0.4857(6) 0.2135(8) 0.4630(7) 0.0078(17) Uiso 1 1 d . . .
O7 O 0.6747(6) 0.2524(8) 0.6489(7) 0.0074(17) Uiso 1 1 d . . .
O8 O 0.2798(6) 0.2447(8) 0.6587(7) 0.0111(18) Uiso 1 1 d . . .
O9 O 0.5642(6) -0.0093(9) 0.6980(8) 0.0118(18) Uiso 1 1 d . . .
O10 O 0.3712(6) 0.3109(9) 0.8873(7) 0.0106(18) Uiso 1 1 d . . .
O11 O 0.3964(6) 0.4647(8) 0.5817(7) 0.0087(17) Uiso 1 1 d . . .
O12 O 0.6853(6) 0.3336(8) 0.4220(7) 0.0088(17) Uiso 1 1 d . . .
O13 O 0.4886(6) 0.5317(8) 0.8322(7) 0.0088(17) Uiso 1 1 d . . .
O14 O 0.5080(7) 0.0983(9) 0.9335(8) 0.0128(19) Uiso 1 1 d . . .
O15 O 0.6026(6) 0.5339(8) 0.5922(7) 0.0080(17) Uiso 1 1 d . . .
O16 O 0.8020(7) 0.5036(9) 0.2853(8) 0.019(2) Uiso 1 1 d . . .

loop_
_atom_site_aniso_label
_atom_site_aniso_U_11
_atom_site_aniso_U_22
_atom_site_aniso_U_33
_atom_site_aniso_U_23
_atom_site_aniso_U_13
_atom_site_aniso_U_12
U1 0.0070(2) 0.0037(2) 0.0071(2) 0.00122(18) 0.00116(18) 0.00131(17)
U2 0.0069(2) 0.0041(2) 0.0077(2) 0.00045(18) 0.00131(19) 0.00121(18)
U3 0.0054(2) 0.0031(2) 0.0064(2) -0.00023(17) 0.00066(17) 0.00019(17)
W1 0.0055(2) 0.0035(2) 0.0064(2) 0.00051(18) 0.00096(19) 0.00120(18)
Ag1 0.0214(5) 0.0109(5) 0.0171(5) -0.0001(4) -0.0009(4) -0.0013(4)

loop_
_atom_type_symbol
_atom_type_description
_atom_type_scat_dispersion_real
_atom_type_scat_dispersion_imag
_atom_type_scat_source
O O 0.0106 0.0060 'International Tables Vol C Tables 4.2.6.8 and 6.1.1.4'
Ag Ag -0.8971 1.1015 'International Tables Vol C Tables 4.2.6.8 and 6.1.1.4'
W W -0.8490 6.8722 'International Tables Vol C Tables 4.2.6.8 and 6.1.1.4'
U U -9.6767 9.6646 'International Tables Vol C Tables 4.2.6.8 and 6.1.1.4'

loop_
_geom_angle_atom_site_label_1
_geom_angle_atom_site_label_2
_geom_angle_atom_site_label_3
_geom_angle
_geom_angle_site_symmetry_1
_geom_angle_site_symmetry_3
O2 U1 O9 175.9(4) . .
O2 U1 O7 87.4(3) . .
O9 U1 O7 96.6(3) . .
O2 U1 O4 93.8(3) . .
O9 U1 O4 88.4(3) . .
O7 U1 O4 70.0(3) . .
O2 U1 O1 96.2(3) . 3_545
O9 U1 O1 84.3(3) . 3_545
O7 U1 O1 70.6(3) . 3_545
O4 U1 O1 138.8(3) . 3_545
O2 U1 O5 84.5(3) . 2
O9 U1 O5 91.6(3) . 2
O7 U1 O5 147.7(3) . 2
O4 U1 O5 141.7(3) . 2
O1 U1 O5 79.2(3) 3_545 2
O2 U1 O14 88.3(3) . .
O9 U1 O14 89.0(3) . .
O7 U1 O14 143.6(3) . .
O4 U1 O14 74.2(3) . .
O1 U1 O14 145.8(3) 3_545 .
O5 U1 O14 67.5(3) 2 .
O2 U1 U3 98.4(2) . .
O9 U1 U3 84.6(3) . .
O7 U1 U3 32.2(2) . .
O4 U1 U3 99.42(18) . .
O1 U1 U3 39.54(19) 3_545 .
O5 U1 U3 118.73(19) 2 .
O14 U1 U3 171.1(2) . .
O2 U1 U2 98.3(2) . .
O9 U1 U2 85.7(3) . .
O7 U1 U2 32.1(2) . .
O4 U1 U2 39.48(18) . .
O1 U1 U2 99.39(19) 3_545 .
O5 U1 U2 177.04(19) 2 .
O14 U1 U2 113.5(2) . .
U3 U1 U2 59.949(14) . .
O6 U2 O15 178.3(4) . .
O6 U2 O7 91.9(3) . .
O15 U2 O7 89.5(3) . .
O6 U2 O11 96.3(3) . .
O15 U2 O11 83.6(3) . .
O7 U2 O11 128.7(3) . .
O6 U2 O13 85.3(3) . 2_564
O15 U2 O13 93.0(3) . 2_564
O7 U2 O13 143.5(3) . 2_564
O11 U2 O13 87.8(3) . 2_564
O6 U2 O12 88.9(3) . .
O15 U2 O12 90.6(3) . .
O7 U2 O12 69.3(3) . .
O11 U2 O12 160.8(3) . .
O13 U2 O12 74.2(3) 2_564 .
O6 U2 O4 84.1(3) . .
O15 U2 O4 97.4(3) . .
O7 U2 O4 66.7(3) . .
O11 U2 O4 64.0(3) . .
O13 U2 O4 148.4(3) 2_564 .
O12 U2 O4 135.1(3) . .
O6 U2 W1 97.3(2) . .
O15 U2 W1 83.5(2) . .
O7 U2 W1 95.39(19) . .
O11 U2 W1 33.31(19) . .
O13 U2 W1 121.09(19) 2_564 .
O12 U2 W1 163.78(19) . .
O4 U2 W1 32.19(17) . .
O6 U2 Ag1 60.7(2) . .
O15 U2 Ag1 118.1(3) . .
O7 U2 Ag1 99.95(19) . .
O11 U2 Ag1 128.0(2) . .
O13 U2 Ag1 47.61(19) 2_564 .
O12 U2 Ag1 40.90(19) . .
O4 U2 Ag1 142.46(18) . .
W1 U2 Ag1 153.31(2) . .
O6 U2 U3 82.1(2) . .
O15 U2 U3 98.5(3) . .
O7 U2 U3 32.62(19) . .
O11 U2 U3 160.5(2) . .
O13 U2 U3 111.32(19) 2_564 .
O12 U2 U3 38.53(19) . .
O4 U2 U3 96.59(17) . .
W1 U2 U3 127.405(17) . .
Ag1 U2 U3 68.02(2) . .
O6 U2 U1 80.6(3) . .
O15 U2 U1 101.1(3) . .
O7 U2 U1 31.20(19) . .
O11 U2 U1 100.9(2) . .
O13 U2 U1 164.1(2) 2_564 .
O12 U2 U1 98.19(19) . .
O4 U2 U1 36.92(17) . .
W1 U2 U1 68.328(16) . .
Ag1 U2 U1 117.87(2) . .
U3 U2 U1 59.676(13) . .
O3 U3 O5 177.4(3) . .
O3 U3 O7 90.9(3) . .
O5 U3 O7 91.6(3) . .
O3 U3 O10 84.5(3) . 4_554
O5 U3 O10 93.0(3) . 4_554
O7 U3 O10 144.8(3) . 4_554
O3 U3 O11 91.4(3) . 3_545
O5 U3 O11 87.6(3) . 3_545
O7 U3 O11 133.3(3) . 3_545
O10 U3 O11 81.8(3) 4_554 3_545
O3 U3 O12 99.4(3) . .
O5 U3 O12 80.7(3) . .
O7 U3 O12 69.9(3) . .
O10 U3 O12 76.4(3) 4_554 .
O11 U3 O12 154.5(3) 3_545 .
O3 U3 O1 91.5(3) . 3_545
O5 U3 O1 90.2(3) . 3_545
O7 U3 O1 68.4(3) . 3_545
O10 U3 O1 146.4(3) 4_554 3_545
O11 U3 O1 65.0(3) 3_545 3_545
O12 U3 O1 136.9(3) . 3_545
O3 U3 W1 84.4(3) . 3_545
O5 U3 W1 96.0(3) . 3_545
O7 U3 W1 100.2(2) . 3_545
O10 U3 W1 113.9(2) 4_554 3_545
O11 U3 W1 33.86(19) 3_545 3_545
O12 U3 W1 169.40(19) . 3_545
O1 U3 W1 32.56(18) 3_545 3_545
O3 U3 U1 97.9(2) . .
O5 U3 U1 84.7(2) . .
O7 U3 U1 31.6(2) . .
O10 U3 U1 175.3(2) 4_554 .
O11 U3 U1 102.11(19) 3_545 .
O12 U3 U1 99.19(19) . .
O1 U3 U1 37.84(18) 3_545 .
W1 U3 U1 70.387(16) 3_545 .
O3 U3 U2 104.3(2) . .
O5 U3 U2 77.4(3) . .
O7 U3 U2 32.9(2) . .
O10 U3 U2 115.2(2) 4_554 .
O11 U3 U2 157.5(2) 3_545 .
O12 U3 U2 38.83(19) . .
O1 U3 U2 98.12(18) 3_545 .
W1 U3 U2 130.668(17) 3_545 .
U1 U3 U2 60.375(13) . .
O13 W1 O10 99.3(4) . .
O13 W1 O4 96.0(4) . .
O10 W1 O4 94.9(3) . .
O13 W1 O1 96.5(3) . .
O10 W1 O1 95.7(3) . .
O4 W1 O1 162.1(3) . .
O13 W1 O11 100.1(3) . .
O10 W1 O11 160.5(3) . .
O4 W1 O11 82.2(3) . .
O1 W1 O11 83.0(3) . .
O13 W1 O8 177.7(3) . .
O10 W1 O8 78.5(3) . .
O4 W1 O8 84.6(3) . .
O1 W1 O8 83.4(3) . .
O11 W1 O8 82.1(3) . .
O13 W1 U3 91.0(3) . 3_455
O10 W1 U3 139.8(3) . 3_455
O4 W1 U3 122.8(2) . 3_455
O1 W1 U3 44.3(2) . 3_455
O11 W1 U3 40.7(2) . 3_455
O8 W1 U3 90.5(2) . 3_455
O13 W1 U2 90.6(3) . .
O10 W1 U2 139.0(3) . .
O4 W1 U2 44.3(2) . .
O1 W1 U2 122.8(2) . .
O11 W1 U2 40.1(2) . .
O8 W1 U2 91.41(19) . .
U3 W1 U2 79.053(17) 3_455 .
O12 Ag1 O9 114.0(3) . 2_554
O12 Ag1 O15 102.7(3) . 2_564
O9 Ag1 O15 135.6(3) 2_554 2_564
O12 Ag1 O3 137.6(3) . 4_454
O9 Ag1 O3 75.8(3) 2_554 4_454
O15 Ag1 O3 94.0(3) 2_564 4_454
O12 Ag1 U2 41.10(19) . .
O9 Ag1 U2 111.36(19) 2_554 .
O15 Ag1 U2 112.69(19) 2_564 .
O3 Ag1 U2 96.47(18) 4_454 .
W1 O1 U1 154.1(4) . 3_455
W1 O1 U3 103.1(3) . 3_455
U1 O1 U3 102.6(3) 3_455 3_455
U3 O3 Ag1 134.5(4) . 4
W1 O4 U1 148.5(4) . .
W1 O4 U2 103.5(3) . .
U1 O4 U2 103.6(3) . .
U3 O5 U1 151.0(4) . 2_554
U1 O7 U3 116.2(3) . .
U1 O7 U2 116.7(3) . .
U3 O7 U2 114.4(3) . .
U1 O9 Ag1 126.5(4) . 2
W1 O10 U3 139.9(4) . 4_455
W1 O11 U3 105.4(3) . 3_455
W1 O11 U2 106.6(3) . .
U3 O11 U2 141.4(4) 3_455 .
U3 O12 Ag1 118.9(3) . .
U3 O12 U2 102.6(3) . .
Ag1 O12 U2 98.0(3) . .
W1 O13 U2 140.5(4) . 2_565
U2 O15 Ag1 144.1(4) . 2_565

loop_
_geom_bond_atom_site_label_1
_geom_bond_atom_site_label_2
_geom_bond_distance
_geom_bond_site_symmetry_2
U1 O2 1.786(8) .
U1 O9 1.794(8) .
U1 O7 2.195(8) .
U1 O4 2.339(8) .
U1 O1 2.363(8) 3_545
U1 O5 2.404(8) 2
U1 O14 2.474(8) .
U1 U3 3.7583(8) .
U1 U2 3.7849(8) .
U2 O6 1.783(8) .
U2 O15 1.800(8) .
U2 O7 2.251(8) .
U2 O11 2.315(8) .
U2 O13 2.350(8) 2_564
U2 O12 2.422(8) .
U2 O4 2.476(7) .
U2 W1 3.4474(8) .
U2 Ag1 3.6481(13) .
U2 U3 3.7688(8) .
U3 O3 1.801(8) .
U3 O5 1.837(8) .
U3 O7 2.232(7) .
U3 O10 2.275(8) 4_554
U3 O11 2.315(8) 3_545
U3 O12 2.406(8) .
U3 O1 2.452(8) 3_545
U3 W1 3.4190(8) 3_545
W1 O13 1.761(8) .
W1 O10 1.844(8) .
W1 O4 1.889(7) .
W1 O1 1.890(8) .
W1 O11 1.976(8) .
W1 O8 2.312(8) .
W1 U3 3.4190(8) 3_455
Ag1 O12 2.412(8) .
Ag1 O9 2.453(8) 2_554
Ag1 O15 2.471(8) 2_564
Ag1 O3 2.559(8) 4_454
O1 U1 2.363(7) 3_455
O1 U3 2.452(8) 3_455
O3 Ag1 2.559(8) 4
O5 U1 2.404(8) 2_554
O9 Ag1 2.453(8) 2
O10 U3 2.275(8) 4_455
O11 U3 2.315(8) 3_455
O13 U2 2.350(8) 2_565
O15 Ag1 2.471(8) 2_565
